data_7033234
loop_
_publ_author_name
'Comba, Peter'
'Rudolf, Henning'
'Wadepohl, Hubert'

_publ_section_title
;
 Synthesis and transition metal coordination chemistry of a novel
 hexadentate bispidine ligand.
;
_journal_issue 6
_journal_name_full 'Dalton transactions (Cambridge, England : 2003)'
_journal_page_first 2724
_journal_page_last 2736
_journal_paper_doi 10.1039/c4dt03262d
_journal_volume 44
_journal_year 2015
_chemical_formula_moiety 'C33 H34 Cl Fe N6 O5, Cl1'
_chemical_formula_sum 'C33 H34 Cl2 Fe N6 O5'
_chemical_formula_weight 720.38
_space_group_crystal_system triclinic
_space_group_IT_number 2
_space_group_name_Hall '-P 1'
_space_group_name_H-M_alt 'P -1'
_symmetry_cell_setting triclinic
_symmetry_Int_Tables_number 2
_symmetry_space_group_name_Hall '-P 1'
_symmetry_space_group_name_H-M 'P -1'
_atom_sites_solution_hydrogens geom
_atom_sites_solution_primary iterative
_atom_sites_solution_secondary difmap
_audit_block_code co_hr6
_audit_creation_date
;
'Fri May 11 16:22:32 2012'
;
_audit_update_record 'Thu Jul 24 16:55:04 CEST 2014'
_cell_angle_alpha 79.632(2)
_cell_angle_beta 84.430(2)
_cell_angle_gamma 76.8063(18)
_cell_formula_units_Z 2
_cell_length_a 8.40726(19)
_cell_length_b 14.6959(3)
_cell_length_c 15.2169(4)
_cell_measurement_reflns_used 23818
_cell_measurement_temperature 110(1)
_cell_measurement_theta_max 29.8144
_cell_measurement_theta_min 3.2796
_cell_volume 1797.49(7)
_computing_cell_refinement
;
CrysAlisPro, Agilent Technologies,
Version 1.171.35.21 (release 20-01-2012 CrysAlis171 .NET)
(compiled Jan 23 2012,18:06:46)
;
_computing_data_collection
;
CrysAlisPro, Agilent Technologies,
Version 1.171.35.21 (release 20-01-2012 CrysAlis171 .NET)
(compiled Jan 23 2012,18:06:46)
;
_computing_data_reduction
;
CrysAlisPro, Agilent Technologies,
Version 1.171.35.21 (release 20-01-2012 CrysAlis171 .NET)
(compiled Jan 23 2012,18:06:46)
;
_computing_molecular_graphics 'Olex2 (Dolomanov et al., 2009)'
_computing_publication_material 'encif (Wadepohl, 2009-14); encifer 1.4 (CCDC, 2011)'
_computing_structure_refinement 'ShelXL (Sheldrick, 2008)'
_computing_structure_solution 'SUPERFLIP (Palatinus, 2007-2009)'
_diffrn_ambient_temperature 110(1)
_diffrn_detector 'CCD plate'
_diffrn_detector_area_resol_mean 7.9621
_diffrn_detector_type 'Agilent EOS'
_diffrn_measured_fraction_theta_full 0.998
_diffrn_measured_fraction_theta_max 0.951
_diffrn_measurement_details
;
  1 omega   25.00   51.00   1.0000   25.0000
omega____ theta____ kappa____ phi______ frames
    -       20.5224  -77.0000  -90.0000 26

  2 omega  -10.00   91.00   1.0000   25.0000
omega____ theta____ kappa____ phi______ frames
    -       20.5224   77.0000   60.0000 101

  3 omega  -50.00   51.00   1.0000   25.0000
omega____ theta____ kappa____ phi______ frames
    -       20.5224  -77.0000   30.0000 101

  4 omega  -10.00   91.00   1.0000   25.0000
omega____ theta____ kappa____ phi______ frames
    -       20.5224   77.0000  -60.0000 101

  5 omega    1.00   83.00   1.0000   25.0000
omega____ theta____ kappa____ phi______ frames
    -       20.5224   57.0000 -180.0000 82

  6 omega  -29.00   10.00   1.0000   25.0000
omega____ theta____ kappa____ phi______ frames
    -       20.5224  -57.0000 -150.0000 39

  7 phi    269.00  310.00   1.0000   25.0000
omega____ theta____ kappa____ phi______ frames
  20.5224   20.5224   40.0000     -     41

  8 omega  -42.00   51.00   1.0000   25.0000
omega____ theta____ kappa____ phi______ frames
    -       20.5224  -77.0000  -60.0000 93

  9 omega  -42.00   51.00   1.0000   25.0000
omega____ theta____ kappa____ phi______ frames
    -       20.5224  -77.0000 -180.0000 93

 10 omega  -73.00  -46.00   1.0000   25.0000
omega____ theta____ kappa____ phi______ frames
    -      -20.9912  -57.0000  120.0000 27

 11 omega  -51.00  -24.00   1.0000   25.0000
omega____ theta____ kappa____ phi______ frames
    -      -20.9912   77.0000 -150.0000 27

 12 omega  -74.00  -47.00   1.0000   25.0000
omega____ theta____ kappa____ phi______ frames
    -      -20.9912  -57.0000    0.0000 27

 13 omega  -51.00  -24.00   1.0000   25.0000
omega____ theta____ kappa____ phi______ frames
    -      -20.9912   77.0000   60.0000 27

 14 omega    6.00   49.00   1.0000   25.0000
omega____ theta____ kappa____ phi______ frames
    -      -20.9912   77.0000   60.0000 43

 15 omega  -51.00    3.00   1.0000   25.0000
omega____ theta____ kappa____ phi______ frames
    -      -20.9912   77.0000  120.0000 54

 16 omega  -25.00    0.00   1.0000   25.0000
omega____ theta____ kappa____ phi______ frames
    -      -20.9912  -57.0000  120.0000 25

 17 omega  -52.00  -26.00   1.0000   25.0000
omega____ theta____ kappa____ phi______ frames
    -      -20.9912   78.0000  -77.0000 26

 18 omega   -1.00   89.00   1.0000   25.0000
omega____ theta____ kappa____ phi______ frames
    -       20.5224   57.0000 -180.0000 90

 19 omega  -48.00   42.00   1.0000   25.0000
omega____ theta____ kappa____ phi______ frames
    -       20.5224  -57.0000  -90.0000 90

 20 omega  -50.00   51.00   1.0000   25.0000
omega____ theta____ kappa____ phi______ frames
    -       20.5224  -77.0000   90.0000 101

 21 omega  -48.00   42.00   1.0000   25.0000
omega____ theta____ kappa____ phi______ frames
    -       20.5224  -57.0000 -150.0000 90

 22 omega  -10.00   91.00   1.0000   25.0000
omega____ theta____ kappa____ phi______ frames
    -       20.5224   77.0000 -150.0000 101

 23 omega  -50.00   51.00   1.0000   25.0000
omega____ theta____ kappa____ phi______ frames
    -       20.5224  -77.0000  -90.0000 101

 24 omega   -1.00   89.00   1.0000   25.0000
omega____ theta____ kappa____ phi______ frames
    -       20.5224   57.0000  -30.0000 90

 25 omega  -48.00   42.00   1.0000   25.0000
omega____ theta____ kappa____ phi______ frames
    -       20.5224  -57.0000  -60.0000 90

 26 omega  -24.00   93.00   1.0000   25.0000
omega____ theta____ kappa____ phi______ frames
    -       20.5224   19.0000   60.0000 117

 27 omega  -51.00   49.00   1.0000   25.0000
omega____ theta____ kappa____ phi______ frames
    -      -20.9912   77.0000  -60.0000 100

 28 omega  -90.00    0.00   1.0000   25.0000
omega____ theta____ kappa____ phi______ frames
    -      -20.9912  -57.0000  120.0000 90

 29 omega  -52.00   28.00   1.0000   25.0000
omega____ theta____ kappa____ phi______ frames
    -      -20.9912   78.0000  -77.0000 80

 30 omega  -51.00   49.00   1.0000   25.0000
omega____ theta____ kappa____ phi______ frames
    -      -20.9912   77.0000 -180.0000 100

 31 omega  -46.00   51.00   1.0000   25.0000
omega____ theta____ kappa____ phi______ frames
    -      -20.9912   38.0000 -180.0000 97

 32 omega  -94.00   52.00   1.0000   25.0000
omega____ theta____ kappa____ phi______ frames
    -      -20.9912    0.0000    0.0000 146

 33 omega  -94.00   19.00   1.0000   25.0000
omega____ theta____ kappa____ phi______ frames
    -      -20.9912    0.0000  120.0000 113

 34 omega  -51.00   49.00   1.0000   25.0000
omega____ theta____ kappa____ phi______ frames
    -      -20.9912   77.0000   30.0000 100

;
_diffrn_measurement_device '\k-geometry diffractometer'
_diffrn_measurement_device_type 'Agilent SuperNova, Dual, Cu at zero, Eos'
_diffrn_measurement_method '\w and \p scans'
_diffrn_measurement_specimen_support 'polyimid foil'
_diffrn_orient_matrix_UB_11 -0.0009828000
_diffrn_orient_matrix_UB_12 0.0103474000
_diffrn_orient_matrix_UB_13 -0.0473321000
_diffrn_orient_matrix_UB_21 0.0631952000
_diffrn_orient_matrix_UB_22 0.0251055000
_diffrn_orient_matrix_UB_23 -0.0014692000
_diffrn_orient_matrix_UB_31 0.0594999000
_diffrn_orient_matrix_UB_32 -0.0422748000
_diffrn_orient_matrix_UB_33 -0.0032697000
_diffrn_radiation_monochromator mirror
_diffrn_radiation_probe x-ray
_diffrn_radiation_type 'Mo K\a'
_diffrn_radiation_wavelength 0.7107
_diffrn_reflns_av_R_equivalents 0.0727
_diffrn_reflns_av_unetI/netI 0.0440
_diffrn_reflns_Laue_measured_fraction_full 0.998
_diffrn_reflns_Laue_measured_fraction_max 0.951
_diffrn_reflns_limit_h_max 11
_diffrn_reflns_limit_h_min -11
_diffrn_reflns_limit_k_max 20
_diffrn_reflns_limit_k_min -20
_diffrn_reflns_limit_l_max 21
_diffrn_reflns_limit_l_min -21
_diffrn_reflns_number 97442
_diffrn_reflns_point_group_measured_fraction_full 0.998
_diffrn_reflns_point_group_measured_fraction_max 0.951
_diffrn_reflns_theta_full 25.242
_diffrn_reflns_theta_max 29.881
_diffrn_reflns_theta_min 3.286
_diffrn_source 'microfocus X-Ray tube'
_diffrn_source_type 'Agilent SuperNova (Mo) X-ray Source'
_exptl_absorpt_coefficient_mu 0.613
_exptl_absorpt_correction_T_max 1.00000
_exptl_absorpt_correction_T_min 0.76919
_exptl_absorpt_correction_type multi-scan
_exptl_absorpt_process_details
;
CrysAlisPro, Agilent Technologies,
Version 1.171.35.21 (release 20-01-2012 CrysAlis171 .NET)
(compiled Jan 23 2012,18:06:46)
Empirical absorption correction using spherical harmonics,
 implemented in SCALE3 ABSPACK scaling algorithm.
;
_exptl_crystal_colour yellow
_exptl_crystal_density_diffrn 1.331
_exptl_crystal_description needle
_exptl_crystal_F_000 747
_exptl_crystal_size_max 0.21
_exptl_crystal_size_mid 0.15
_exptl_crystal_size_min 0.06
_refine_diff_density_max 0.486
_refine_diff_density_min -0.503
_refine_diff_density_rms 0.085
_refine_ls_extinction_method none
_refine_ls_goodness_of_fit_ref 1.210
_refine_ls_hydrogen_treatment constr
_refine_ls_matrix_type full
_refine_ls_number_parameters 449
_refine_ls_number_reflns 9872
_refine_ls_number_restraints 13
_refine_ls_restrained_S_all 1.210
_refine_ls_R_factor_all 0.0775
_refine_ls_R_factor_gt 0.0659
_refine_ls_shift/su_max 0.000
_refine_ls_shift/su_mean 0.000
_refine_ls_structure_factor_coef Fsqd
_refine_ls_weighting_details 'w=1/[\s^2^(Fo^2^)+(0.0289P)^2^+3.7554P] where P=(Fo^2^+2Fc^2^)/3'
_refine_ls_weighting_scheme calc
_refine_ls_wR_factor_gt 0.1307
_refine_ls_wR_factor_ref 0.1346
_reflns_Friedel_coverage 0.000
_reflns_number_gt 8736
_reflns_number_total 9872
_reflns_threshold_expression 'I > 2\s(I)'
_cod_data_source_file c4dt03262d2.cif
_cod_data_source_block co_hr6
_cod_depositor_comments 'Adding full bibliography for 7033230--7033235.cif.'
_cod_original_cell_volume 1797.48(8)
_cod_database_code 7033234
_audit_block_refno 1497
_audit_block_usercomment 'HR358, needle, yellow'
_chemical_oxdiff_formula 'C33 H34 Cl2 Fe1 N6 O5'
_chemical_oxdiff_usercomment 'HR358, needle, yellow'
_shelx_space_group_comment
;
The symmetry employed for this shelxl refinement is uniquely defined
by the following loop, which should always be used as a source of
symmetry information in preference to the above space-group names.
They are only intended as comments.
;
_shelx_estimated_absorpt_t_max 0.941
_shelx_estimated_absorpt_t_min 0.941
_reflns_odcompleteness_completeness 99.82
_reflns_odcompleteness_iscentric 1
_reflns_odcompleteness_theta 27.42
_shelxl_version_number 2014-3
_olex2_refinement_description
;
1. Fixed Uiso
 At 1.2 times of:
  All C(H) groups, All C(H,H) groups
 At 1.5 times of:
  All C(H,H,H) groups, All O(H) groups
2. Uiso/Uaniso restraints and constraints
Cl1 \\sim Cl2 \\sim Cl3 \\sim Cl4: within 1A with sigma of 0.01 and sigma for
terminal atoms of 0.01
3. Others
 1*[Sof(Cl2)]+1*[Sof(Cl3)]+1*[Sof(Cl4)]=1 with esd of 0.01
4.a Ternary CH refined with riding coordinates:
 C2(H2), C4(H4), C9(H9), C25(H25)
4.b Secondary CH2 refined with riding coordinates:
 C6(H6A,H6B), C8(H8A,H8B)
4.c Aromatic/amide H refined with riding coordinates:
 C15(H15), C16(H16), C17(H17), C18(H18), C20(H20), C21(H21), C22(H22),
 C23(H23), C27(H27), C28(H28), C29(H29), C30(H30), C32(H32), C33(H33), C34(H34),
  C35(H35)
4.d Idealised Me refined as rotating group:
 C11(H11A,H11B,H11C), C13(H13A,H13B,H13C), C24(H24A,H24B,H24C)
4.e Idealised tetrahedral OH refined as rotating group:
 O5(H5)
;
_smtbx_masks_special_details
;
The smtbx solvent masking procedure was used to remove the
electronic contribution of solvent molecules from the F(obs).
(P. v. d. Sluis, A. L. Spek, Acta Cryst. 1990, A46, 194; http://cctbx.sourceforge.net)
;
_olex2_submission_special_instructions 'No special instructions were received'
_cell_oxdiff_length_a 8.40726(19)
_cell_oxdiff_length_b 14.6959(3)
_cell_oxdiff_length_c 15.2169(4)
_cell_oxdiff_angle_alpha 79.632(2)
_cell_oxdiff_angle_beta 84.430(2)
_cell_oxdiff_angle_gamma 76.8063(18)
_cell_oxdiff_volume 1797.48(7)
_cell_oxdiff_measurement_reflns_used 23818

loop_
_symmetry_equiv_pos_as_xyz
'x, y, z'
'-x, -y, -z'

loop_
_atom_site_label
_atom_site_type_symbol
_atom_site_fract_x
_atom_site_fract_y
_atom_site_fract_z
_atom_site_U_iso_or_equiv
_atom_site_adp_type
_atom_site_occupancy
_atom_site_site_symmetry_order
_atom_site_calc_flag
_atom_site_refinement_flags_posn
_atom_site_refinement_flags_occupancy
Fe Fe 0.71344(4) 0.29624(2) 0.18050(2) 0.01149(9) Uani 1 1 d . .
Cl1 Cl 0.43416(8) 0.37324(5) 0.15598(5) 0.02208(15) Uani 1 1 d . .
O1 O 1.2017(3) 0.03436(14) 0.00765(13) 0.0210(4) Uani 1 1 d . .
O2 O 1.2708(2) 0.17443(13) -0.00279(13) 0.0195(4) Uani 1 1 d . .
O3 O 1.1277(3) 0.02520(14) 0.41763(13) 0.0221(4) Uani 1 1 d . .
O4 O 1.0286(3) -0.07194(13) 0.34835(14) 0.0237(4) Uani 1 1 d . .
O5 O 1.2890(2) 0.05474(13) 0.20715(13) 0.0172(4) Uani 1 1 d . .
H5 H 1.3357 -0.0012 0.2268 0.026 Uiso 1 1 calc GR .
N1 N 0.7582(3) 0.28684(15) 0.03097(15) 0.0149(4) Uani 1 1 d . .
N2 N 0.6485(3) 0.21895(16) 0.31102(15) 0.0160(4) Uani 1 1 d . .
N3 N 0.7769(3) 0.14272(15) 0.16805(14) 0.0122(4) Uani 1 1 d . .
N4 N 0.7914(3) 0.43019(15) 0.14779(15) 0.0146(4) Uani 1 1 d . .
N5 N 0.8166(4) 0.37734(19) 0.35447(17) 0.0283(6) Uani 1 1 d . .
N7 N 0.9844(3) 0.25748(14) 0.21564(14) 0.0104(4) Uani 1 1 d . .
C1 C 1.0722(3) 0.13543(17) 0.11338(16) 0.0118(5) Uani 1 1 d . .
C2 C 0.8993(3) 0.12858(17) 0.09206(17) 0.0129(5) Uani 1 1 d . .
H2 H 0.9062 0.0640 0.0775 0.016 Uiso 1 1 calc R .
C4 C 0.8301(3) 0.08534(17) 0.25547(16) 0.0129(5) Uani 1 1 d . .
H4 H 0.8214 0.0185 0.2560 0.015 Uiso 1 1 calc R .
C5 C 1.0094(3) 0.08541(17) 0.27420(16) 0.0124(5) Uani 1 1 d . .
C6 C 1.0310(3) 0.18043(17) 0.29294(16) 0.0121(5) Uani 1 1 d . .
H6A H 0.9622 0.1965 0.3469 0.014 Uiso 1 1 calc R .
H6B H 1.1466 0.1752 0.3050 0.014 Uiso 1 1 calc R .
C8 C 1.0870(3) 0.23206(17) 0.13453(16) 0.0110(4) Uani 1 1 d . .
H8A H 1.2029 0.2299 0.1437 0.013 Uiso 1 1 calc R .
H8B H 1.0533 0.2819 0.0826 0.013 Uiso 1 1 calc R .
C9 C 1.1250(3) 0.05781(17) 0.19332(17) 0.0130(5) Uani 1 1 d . .
H9 H 1.1136 -0.0048 0.1808 0.016 Uiso 1 1 calc R .
C10 C 1.1876(3) 0.10863(18) 0.03406(17) 0.0129(5) Uani 1 1 d . .
C11 C 1.3834(4) 0.1510(2) -0.0782(2) 0.0293(7) Uani 1 1 d . .
H11A H 1.3223 0.1417 -0.1263 0.044 Uiso 1 1 calc GR .
H11B H 1.4639 0.0927 -0.0591 0.044 Uiso 1 1 calc GR .
H11C H 1.4400 0.2028 -0.0999 0.044 Uiso 1 1 calc GR .
C12 C 1.0622(3) 0.01094(18) 0.35647(17) 0.0159(5) Uani 1 1 d . .
C13 C 1.0778(5) -0.1501(2) 0.4210(2) 0.0310(7) Uani 1 1 d . .
H13A H 1.0326 -0.2040 0.4138 0.046 Uiso 1 1 calc GR .
H13B H 1.0363 -0.1299 0.4784 0.046 Uiso 1 1 calc GR .
H13C H 1.1975 -0.1689 0.4195 0.046 Uiso 1 1 calc GR .
C14 C 0.8354(3) 0.20162(18) 0.01189(17) 0.0138(5) Uani 1 1 d . .
C15 C 0.8517(4) 0.1796(2) -0.07334(18) 0.0198(6) Uani 1 1 d . .
H15 H 0.9074 0.1183 -0.0841 0.024 Uiso 1 1 calc R .
C16 C 0.7856(4) 0.2484(2) -0.14355(19) 0.0248(6) Uani 1 1 d . .
H16 H 0.7948 0.2350 -0.2029 0.030 Uiso 1 1 calc R .
C17 C 0.7065(4) 0.3363(2) -0.1247(2) 0.0238(6) Uani 1 1 d . .
H17 H 0.6596 0.3848 -0.1708 0.029 Uiso 1 1 calc R .
C18 C 0.6965(3) 0.3527(2) -0.03733(19) 0.0205(6) Uani 1 1 d . .
H18 H 0.6432 0.4139 -0.0251 0.025 Uiso 1 1 calc R .
C19 C 0.7114(3) 0.12527(19) 0.32780(18) 0.0159(5) Uani 1 1 d . .
C20 C 0.6753(4) 0.0695(2) 0.40775(19) 0.0217(6) Uani 1 1 d . .
H20 H 0.7204 0.0033 0.4179 0.026 Uiso 1 1 calc R .
C21 C 0.5723(4) 0.1120(2) 0.4726(2) 0.0266(6) Uani 1 1 d . .
H21 H 0.5480 0.0756 0.5284 0.032 Uiso 1 1 calc R .
C22 C 0.5057(4) 0.2076(2) 0.4548(2) 0.0260(6) Uani 1 1 d . .
H22 H 0.4332 0.2380 0.4978 0.031 Uiso 1 1 calc R .
C23 C 0.5461(4) 0.2588(2) 0.3732(2) 0.0220(6) Uani 1 1 d . .
H23 H 0.4994 0.3247 0.3610 0.026 Uiso 1 1 calc R .
C24 C 0.6243(3) 0.11633(19) 0.14813(18) 0.0173(5) Uani 1 1 d . .
H24A H 0.5424 0.1255 0.1980 0.026 Uiso 1 1 calc GR .
H24B H 0.6491 0.0497 0.1402 0.026 Uiso 1 1 calc GR .
H24C H 0.5814 0.1564 0.0932 0.026 Uiso 1 1 calc GR .
C25 C 1.0254(3) 0.34611(17) 0.23359(17) 0.0127(5) Uani 1 1 d . .
H25 H 1.1464 0.3402 0.2234 0.015 Uiso 1 1 calc R .
C26 C 0.9417(3) 0.43084(17) 0.16996(17) 0.0128(5) Uani 1 1 d . .
C27 C 1.0129(3) 0.50845(18) 0.14176(18) 0.0156(5) Uani 1 1 d . .
H27 H 1.1200 0.5068 0.1578 0.019 Uiso 1 1 calc R .
C28 C 0.9257(4) 0.58854(19) 0.08985(19) 0.0195(5) Uani 1 1 d . .
H28 H 0.9719 0.6425 0.0704 0.023 Uiso 1 1 calc R .
C29 C 0.7706(3) 0.58848(19) 0.06694(19) 0.0189(5) Uani 1 1 d . .
H29 H 0.7087 0.6420 0.0309 0.023 Uiso 1 1 calc R .
C30 C 0.7081(3) 0.50878(18) 0.09764(18) 0.0174(5) Uani 1 1 d . .
H30 H 0.6007 0.5092 0.0827 0.021 Uiso 1 1 calc R .
C31 C 0.9761(4) 0.36467(18) 0.32851(18) 0.0179(5) Uani 1 1 d . .
C32 C 1.0940(5) 0.3691(2) 0.3842(2) 0.0359(8) Uani 1 1 d . .
H32 H 1.2057 0.3609 0.3632 0.043 Uiso 1 1 calc R .
C33 C 1.0485(7) 0.3854(3) 0.4698(3) 0.0507(12) Uani 1 1 d . .
H33 H 1.1280 0.3887 0.5088 0.061 Uiso 1 1 calc R .
C34 C 0.8891(7) 0.3965(3) 0.4981(2) 0.0526(13) Uani 1 1 d . .
H34 H 0.8545 0.4073 0.5574 0.063 Uiso 1 1 calc R .
C35 C 0.7763(6) 0.3920(3) 0.4388(2) 0.0425(10) Uani 1 1 d . .
H35 H 0.6644 0.3998 0.4594 0.051 Uiso 1 1 calc R .
Cl2 Cl 0.4491(8) 0.8536(3) 0.2870(2) 0.0302(10) Uani 0.76(3) 1 d . P
Cl3 Cl 0.495(5) 0.873(2) 0.2965(10) 0.034(4) Uani 0.16(2) 1 d . P
Cl4 Cl 0.546(6) 0.897(3) 0.302(2) 0.037(7) Uani 0.050(11) 1 d . P

loop_
_atom_site_aniso_label
_atom_site_aniso_U_11
_atom_site_aniso_U_22
_atom_site_aniso_U_33
_atom_site_aniso_U_23
_atom_site_aniso_U_13
_atom_site_aniso_U_12
Fe 0.00724(17) 0.00990(17) 0.01578(18) 0.00030(13) 0.00141(13) -0.00136(12)
Cl1 0.0084(3) 0.0223(3) 0.0308(4) 0.0027(3) 0.0007(2) 0.0001(2)
O1 0.0236(11) 0.0179(9) 0.0223(10) -0.0080(8) 0.0088(8) -0.0064(8)
O2 0.0201(10) 0.0175(9) 0.0197(10) -0.0036(7) 0.0122(8) -0.0069(8)
O3 0.0277(11) 0.0193(10) 0.0160(9) 0.0028(7) -0.0042(8) -0.0015(8)
O4 0.0339(12) 0.0118(9) 0.0220(10) 0.0042(8) -0.0013(9) -0.0037(8)
O5 0.0107(9) 0.0155(9) 0.0217(10) 0.0028(7) -0.0016(7) 0.0003(7)
N1 0.0109(10) 0.0162(10) 0.0164(11) -0.0001(8) -0.0026(8) -0.0020(8)
N2 0.0125(11) 0.0182(11) 0.0164(11) -0.0011(8) 0.0009(8) -0.0037(8)
N3 0.0089(10) 0.0146(10) 0.0124(10) -0.0005(8) 0.0014(8) -0.0034(8)
N4 0.0118(10) 0.0132(10) 0.0167(11) -0.0002(8) -0.0014(8) 0.0001(8)
N5 0.0364(16) 0.0277(13) 0.0226(13) -0.0080(10) 0.0100(11) -0.0123(12)
N7 0.0116(10) 0.0064(9) 0.0117(9) 0.0002(7) 0.0009(8) -0.0009(7)
C1 0.0118(12) 0.0097(11) 0.0129(11) -0.0005(9) 0.0017(9) -0.0025(9)
C2 0.0125(12) 0.0117(11) 0.0143(12) -0.0007(9) 0.0016(9) -0.0040(9)
C4 0.0147(12) 0.0116(11) 0.0117(11) 0.0010(9) 0.0025(9) -0.0052(9)
C5 0.0119(12) 0.0117(11) 0.0117(11) 0.0009(9) 0.0017(9) -0.0017(9)
C6 0.0124(12) 0.0102(11) 0.0125(11) 0.0012(9) -0.0016(9) -0.0022(9)
C8 0.0082(11) 0.0116(11) 0.0115(11) 0.0005(9) 0.0013(9) -0.0013(9)
C9 0.0105(12) 0.0105(11) 0.0161(12) -0.0005(9) 0.0018(9) -0.0007(9)
C10 0.0092(11) 0.0143(11) 0.0129(11) 0.0012(9) 0.0010(9) -0.0006(9)
C11 0.0343(18) 0.0272(15) 0.0256(15) -0.0072(12) 0.0194(13) -0.0114(13)
C12 0.0155(13) 0.0136(12) 0.0150(12) 0.0005(9) 0.0040(10) -0.0001(10)
C13 0.046(2) 0.0143(13) 0.0254(16) 0.0092(11) -0.0033(14) -0.0013(13)
C14 0.0092(11) 0.0150(12) 0.0170(12) 0.0008(9) -0.0016(9) -0.0045(9)
C15 0.0238(15) 0.0194(13) 0.0155(13) -0.0017(10) 0.0004(11) -0.0049(11)
C16 0.0322(17) 0.0286(15) 0.0133(13) 0.0006(11) -0.0029(11) -0.0087(13)
C17 0.0197(14) 0.0259(15) 0.0222(14) 0.0065(11) -0.0078(11) -0.0030(11)
C18 0.0143(13) 0.0205(13) 0.0236(14) 0.0007(11) -0.0037(11) 0.0005(10)
C19 0.0111(12) 0.0191(13) 0.0181(12) -0.0028(10) 0.0014(10) -0.0057(10)
C20 0.0181(14) 0.0230(14) 0.0208(14) 0.0014(11) 0.0048(11) -0.0039(11)
C21 0.0223(15) 0.0364(17) 0.0180(14) 0.0000(12) 0.0061(11) -0.0063(13)
C22 0.0193(15) 0.0364(17) 0.0199(14) -0.0055(12) 0.0070(11) -0.0038(12)
C23 0.0159(13) 0.0237(14) 0.0238(14) -0.0045(11) 0.0023(11) 0.0001(11)
C24 0.0130(12) 0.0201(13) 0.0211(13) -0.0039(10) 0.0011(10) -0.0085(10)
C25 0.0100(11) 0.0101(11) 0.0172(12) -0.0007(9) -0.0016(9) -0.0016(9)
C26 0.0127(12) 0.0095(11) 0.0135(11) 0.0000(9) 0.0029(9) 0.0003(9)
C27 0.0129(12) 0.0137(12) 0.0194(13) 0.0004(10) 0.0012(10) -0.0043(10)
C28 0.0222(14) 0.0131(12) 0.0224(14) 0.0011(10) 0.0014(11) -0.0064(10)
C29 0.0201(14) 0.0133(12) 0.0207(13) 0.0015(10) -0.0036(11) -0.0009(10)
C30 0.0155(13) 0.0139(12) 0.0208(13) -0.0001(10) -0.0031(10) -0.0003(10)
C31 0.0245(14) 0.0093(11) 0.0186(13) -0.0002(9) -0.0036(11) -0.0020(10)
C32 0.045(2) 0.0221(15) 0.0398(19) -0.0078(14) -0.0220(16) 0.0041(14)
C33 0.095(4) 0.0276(18) 0.032(2) -0.0067(15) -0.028(2) -0.005(2)
C34 0.118(4) 0.0233(17) 0.0197(17) -0.0056(13) 0.002(2) -0.023(2)
C35 0.066(3) 0.0343(19) 0.0313(18) -0.0129(15) 0.0235(18) -0.0232(18)
Cl2 0.0342(17) 0.0240(10) 0.0203(8) 0.0018(6) 0.0057(8) 0.0116(9)
Cl3 0.039(8) 0.034(7) 0.018(4) 0.002(4) 0.002(5) 0.007(6)
Cl4 0.040(12) 0.038(11) 0.021(7) 0.003(8) 0.001(9) 0.008(9)

loop_
_atom_type_symbol
_atom_type_description
_atom_type_scat_dispersion_real
_atom_type_scat_dispersion_imag
_atom_type_scat_source
C C 0.0033 0.0016 'International Tables Vol C Tables 4.2.6.8 and 6.1.1.4'
H H 0.0000 0.0000 'International Tables Vol C Tables 4.2.6.8 and 6.1.1.4'
Cl Cl 0.1484 0.1585 'International Tables Vol C Tables 4.2.6.8 and 6.1.1.4'
Fe Fe 0.3463 0.8444 'International Tables Vol C Tables 4.2.6.8 and 6.1.1.4'
N N 0.0061 0.0033 'International Tables Vol C Tables 4.2.6.8 and 6.1.1.4'
O O 0.0106 0.0060 'International Tables Vol C Tables 4.2.6.8 and 6.1.1.4'

loop_
_exptl_crystal_face_index_h
_exptl_crystal_face_index_k
_exptl_crystal_face_index_l
_exptl_crystal_face_perp_dist
_exptl_oxdiff_crystal_face_indexfrac_h
_exptl_oxdiff_crystal_face_indexfrac_k
_exptl_oxdiff_crystal_face_indexfrac_l
_exptl_oxdiff_crystal_face_x
_exptl_oxdiff_crystal_face_y
_exptl_oxdiff_crystal_face_z
0 2 -21 0.0355 0.0072 2.0035 -21.0329 1.0163 0.0817 -0.0155
3 21 4 0.0785 3.0018 20.9699 4.0267 0.0234 0.7102 -0.7211
-7 8 -12 0.0541 -7.0011 7.9809 -12.0263 0.6587 -0.2244 -0.7146
-8 -17 -9 0.0948 -8.0039 -16.9820 -9.0408 0.2601 -0.9189 0.2712
-8 7 -11 0.0550 -8.0023 6.9808 -11.0271 0.6020 -0.3143 -0.7352
0 -2 21 0.0255 -0.0072 -2.0035 21.0329 -1.0163 -0.0817 0.0155
4 -12 13 0.0557 3.9983 -11.9793 13.0198 -0.7441 -0.0672 0.7018
-1 4 -20 0.0361 -0.9938 3.9986 -20.0316 0.9905 0.0670 -0.1627
10 -6 1 0.0622 10.0073 -5.9762 1.0151 -0.1197 0.4809 0.8448

loop_
_geom_angle_atom_site_label_1
_geom_angle_atom_site_label_2
_geom_angle_atom_site_label_3
_geom_angle
N1 Fe Cl1 89.68(6)
N1 Fe N7 97.21(8)
N2 Fe Cl1 92.49(6)
N2 Fe N1 143.54(8)
N2 Fe N3 73.59(8)
N2 Fe N7 89.51(8)
N3 Fe Cl1 114.88(6)
N3 Fe N1 72.56(8)
N3 Fe N7 79.44(7)
N4 Fe Cl1 91.71(6)
N4 Fe N1 86.56(8)
N4 Fe N2 129.70(9)
N4 Fe N3 145.36(8)
N4 Fe N7 76.07(8)
N7 Fe Cl1 165.51(5)
C10 O2 C11 115.4(2)
C12 O4 C13 115.9(2)
C9 O5 H5 109.5
C14 N1 Fe 115.34(17)
C14 N1 C18 117.2(2)
C18 N1 Fe 126.75(19)
C19 N2 Fe 117.53(18)
C23 N2 Fe 123.94(19)
C23 N2 C19 118.5(2)
C2 N3 Fe 109.03(14)
C2 N3 C4 114.46(19)
C2 N3 C24 108.8(2)
C4 N3 Fe 109.39(15)
C4 N3 C24 107.44(19)
C24 N3 Fe 107.51(15)
C26 N4 Fe 117.08(16)
C26 N4 C30 117.9(2)
C30 N4 Fe 124.51(18)
C35 N5 C31 116.5(3)
C6 N7 Fe 117.25(15)
C6 N7 C25 108.83(19)
C8 N7 Fe 108.19(14)
C8 N7 C6 108.97(18)
C8 N7 C25 106.28(18)
C25 N7 Fe 106.77(14)
C8 C1 C2 115.8(2)
C9 C1 C2 107.10(19)
C9 C1 C8 109.4(2)
C10 C1 C2 106.9(2)
C10 C1 C8 110.9(2)
C10 C1 C9 106.3(2)
N3 C2 C1 112.8(2)
N3 C2 H2 108.3
N3 C2 C14 107.3(2)
C1 C2 H2 108.3
C14 C2 C1 111.7(2)
C14 C2 H2 108.3
N3 C4 H4 108.6
N3 C4 C5 113.44(19)
N3 C4 C19 107.2(2)
C5 C4 H4 108.6
C19 C4 H4 108.6
C19 C4 C5 110.3(2)
C6 C5 C4 113.6(2)
C6 C5 C9 109.1(2)
C6 C5 C12 107.4(2)
C9 C5 C4 109.4(2)
C12 C5 C4 109.2(2)
C12 C5 C9 108.0(2)
N7 C6 C5 111.3(2)
N7 C6 H6A 109.4
N7 C6 H6B 109.4
C5 C6 H6A 109.4
C5 C6 H6B 109.4
H6A C6 H6B 108.0
N7 C8 C1 112.37(19)
N7 C8 H8A 109.1
N7 C8 H8B 109.1
C1 C8 H8A 109.1
C1 C8 H8B 109.1
H8A C8 H8B 107.9
O5 C9 C1 108.3(2)
O5 C9 C5 112.0(2)
O5 C9 H9 110.0
C1 C9 C5 106.43(19)
C1 C9 H9 110.0
C5 C9 H9 110.0
O1 C10 O2 123.5(2)
O1 C10 C1 122.6(2)
O2 C10 C1 113.8(2)
O2 C11 H11A 109.5
O2 C11 H11B 109.5
O2 C11 H11C 109.5
H11A C11 H11B 109.5
H11A C11 H11C 109.5
H11B C11 H11C 109.5
O3 C12 O4 125.5(2)
O3 C12 C5 124.2(2)
O4 C12 C5 110.2(2)
O4 C13 H13A 109.5
O4 C13 H13B 109.5
O4 C13 H13C 109.5
H13A C13 H13B 109.5
H13A C13 H13C 109.5
H13B C13 H13C 109.5
N1 C14 C2 115.2(2)
N1 C14 C15 123.0(2)
C15 C14 C2 121.8(2)
C14 C15 H15 120.4
C14 C15 C16 119.2(3)
C16 C15 H15 120.4
C15 C16 H16 120.9
C17 C16 C15 118.2(3)
C17 C16 H16 120.9
C16 C17 H17 120.5
C16 C17 C18 118.9(3)
C18 C17 H17 120.5
N1 C18 C17 123.4(3)
N1 C18 H18 118.3
C17 C18 H18 118.3
N2 C19 C4 115.7(2)
N2 C19 C20 122.1(3)
C20 C19 C4 122.2(2)
C19 C20 H20 120.6
C21 C20 C19 118.9(3)
C21 C20 H20 120.6
C20 C21 H21 120.5
C22 C21 C20 119.1(3)
C22 C21 H21 120.5
C21 C22 H22 120.5
C21 C22 C23 118.9(3)
C23 C22 H22 120.5
N2 C23 C22 122.6(3)
N2 C23 H23 118.7
C22 C23 H23 118.7
N3 C24 H24A 109.5
N3 C24 H24B 109.5
N3 C24 H24C 109.5
H24A C24 H24B 109.5
H24A C24 H24C 109.5
H24B C24 H24C 109.5
N7 C25 H25 108.4
N7 C25 C26 110.4(2)
N7 C25 C31 113.2(2)
C26 C25 H25 108.4
C26 C25 C31 108.1(2)
C31 C25 H25 108.4
N4 C26 C25 116.8(2)
N4 C26 C27 122.0(2)
C27 C26 C25 121.0(2)
C26 C27 H27 120.4
C26 C27 C28 119.3(2)
C28 C27 H27 120.4
C27 C28 H28 120.5
C29 C28 C27 119.0(2)
C29 C28 H28 120.5
C28 C29 H29 120.8
C30 C29 C28 118.3(2)
C30 C29 H29 120.8
N4 C30 C29 123.4(3)
N4 C30 H30 118.3
C29 C30 H30 118.3
N5 C31 C25 117.5(2)
N5 C31 C32 122.5(3)
C32 C31 C25 120.0(3)
C31 C32 H32 120.2
C33 C32 C31 119.5(4)
C33 C32 H32 120.2
C32 C33 H33 120.5
C34 C33 C32 119.0(4)
C34 C33 H33 120.5
C33 C34 H34 120.6
C33 C34 C35 118.7(4)
C35 C34 H34 120.6
N5 C35 C34 123.7(4)
N5 C35 H35 118.2
C34 C35 H35 118.2
Cl3 Cl2 Cl4 4(2)
Cl2 Cl3 Cl4 173(4)
Cl3 Cl4 Cl2 3.4(18)

loop_
_geom_bond_atom_site_label_1
_geom_bond_atom_site_label_2
_geom_bond_distance
Fe Cl1 2.3954(7)
Fe N1 2.294(2)
Fe N2 2.189(2)
Fe N3 2.235(2)
Fe N4 2.174(2)
Fe N7 2.309(2)
O1 C10 1.207(3)
O2 C10 1.333(3)
O2 C11 1.454(3)
O3 C12 1.198(3)
O4 C12 1.340(3)
O4 C13 1.458(3)
O5 H5 0.8400
O5 C9 1.404(3)
N1 C14 1.341(3)
N1 C18 1.342(3)
N2 C19 1.345(3)
N2 C23 1.338(4)
N3 C2 1.482(3)
N3 C4 1.490(3)
N3 C24 1.494(3)
N4 C26 1.341(3)
N4 C30 1.351(3)
N5 C31 1.341(4)
N5 C35 1.338(4)
N7 C6 1.492(3)
N7 C8 1.490(3)
N7 C25 1.497(3)
C1 C2 1.549(3)
C1 C8 1.545(3)
C1 C9 1.534(3)
C1 C10 1.524(3)
C2 H2 1.0000
C2 C14 1.524(3)
C4 H4 1.0000
C4 C5 1.561(4)
C4 C19 1.518(4)
C5 C6 1.528(3)
C5 C9 1.547(3)
C5 C12 1.535(3)
C6 H6A 0.9900
C6 H6B 0.9900
C8 H8A 0.9900
C8 H8B 0.9900
C9 H9 1.0000
C11 H11A 0.9800
C11 H11B 0.9800
C11 H11C 0.9800
C13 H13A 0.9800
C13 H13B 0.9800
C13 H13C 0.9800
C14 C15 1.379(4)
C15 H15 0.9500
C15 C16 1.394(4)
C16 H16 0.9500
C16 C17 1.378(4)
C17 H17 0.9500
C17 C18 1.384(4)
C18 H18 0.9500
C19 C20 1.388(4)
C20 H20 0.9500
C20 C21 1.386(4)
C21 H21 0.9500
C21 C22 1.376(5)
C22 H22 0.9500
C22 C23 1.386(4)
C23 H23 0.9500
C24 H24A 0.9800
C24 H24B 0.9800
C24 H24C 0.9800
C25 H25 1.0000
C25 C26 1.511(3)
C25 C31 1.519(4)
C26 C27 1.389(3)
C27 H27 0.9500
C27 C28 1.389(4)
C28 H28 0.9500
C28 C29 1.382(4)
C29 H29 0.9500
C29 C30 1.380(4)
C30 H30 0.9500
C31 C32 1.385(4)
C32 H32 0.9500
C32 C33 1.369(5)
C33 H33 0.9500
C33 C34 1.350(7)
C34 H34 0.9500
C34 C35 1.391(6)
C35 H35 0.9500
Cl2 Cl3 0.58(5)
Cl2 Cl4 1.20(7)
Cl3 Cl4 0.62(5)

loop_
_geom_torsion_atom_site_label_1
_geom_torsion_atom_site_label_2
_geom_torsion_atom_site_label_3
_geom_torsion_atom_site_label_4
_geom_torsion
Fe N1 C14 C2 -7.3(3)
Fe N1 C14 C15 170.5(2)
Fe N1 C18 C17 -168.9(2)
Fe N2 C19 C4 3.8(3)
Fe N2 C19 C20 -178.7(2)
Fe N2 C23 C22 179.1(2)
Fe N3 C2 C1 74.0(2)
Fe N3 C2 C14 -49.5(2)
Fe N3 C4 C5 -78.2(2)
Fe N3 C4 C19 43.9(2)
Fe N4 C26 C25 -13.8(3)
Fe N4 C26 C27 171.1(2)
Fe N4 C30 C29 -170.3(2)
Fe N7 C6 C5 64.9(2)
Fe N7 C8 C1 -71.9(2)
Fe N7 C25 C26 -37.8(2)
Fe N7 C25 C31 83.4(2)
N1 C14 C15 C16 0.0(4)
N2 C19 C20 C21 -0.6(4)
N3 C2 C14 N1 37.6(3)
N3 C2 C14 C15 -140.3(2)
N3 C4 C5 C6 70.3(3)
N3 C4 C5 C9 -51.9(3)
N3 C4 C5 C12 -169.8(2)
N3 C4 C19 N2 -32.0(3)
N3 C4 C19 C20 150.5(2)
N4 C26 C27 C28 0.8(4)
N5 C31 C32 C33 1.1(5)
N7 C25 C26 N4 36.2(3)
N7 C25 C26 C27 -148.6(2)
N7 C25 C31 N5 -61.5(3)
N7 C25 C31 C32 119.2(3)
C1 C2 C14 N1 -86.6(3)
C1 C2 C14 C15 95.5(3)
C2 N3 C4 C5 44.5(3)
C2 N3 C4 C19 166.5(2)
C2 C1 C8 N7 62.0(3)
C2 C1 C9 O5 172.9(2)
C2 C1 C9 C5 -66.6(2)
C2 C1 C10 O1 -55.9(3)
C2 C1 C10 O2 124.2(2)
C2 C14 C15 C16 177.7(3)
C4 N3 C2 C1 -48.9(3)
C4 N3 C2 C14 -172.4(2)
C4 C5 C6 N7 -59.8(3)
C4 C5 C9 O5 -178.76(19)
C4 C5 C9 C1 63.1(2)
C4 C5 C12 O3 -132.4(3)
C4 C5 C12 O4 49.4(3)
C4 C19 C20 C21 176.7(3)
C5 C4 C19 N2 92.0(3)
C5 C4 C19 C20 -85.5(3)
C6 N7 C8 C1 56.6(3)
C6 N7 C25 C26 -165.3(2)
C6 N7 C25 C31 -44.0(3)
C6 C5 C9 O5 56.4(3)
C6 C5 C9 C1 -61.7(2)
C6 C5 C12 O3 -8.7(4)
C6 C5 C12 O4 173.0(2)
C8 N7 C6 C5 -58.3(3)
C8 N7 C25 C26 77.5(2)
C8 N7 C25 C31 -161.3(2)
C8 C1 C2 N3 -62.2(3)
C8 C1 C2 C14 58.9(3)
C8 C1 C9 O5 -60.9(3)
C8 C1 C9 C5 59.6(2)
C8 C1 C10 O1 177.1(2)
C8 C1 C10 O2 -2.8(3)
C9 C1 C2 N3 60.1(3)
C9 C1 C2 C14 -178.8(2)
C9 C1 C8 N7 -59.1(3)
C9 C1 C10 O1 58.2(3)
C9 C1 C10 O2 -121.6(2)
C9 C5 C6 N7 62.5(3)
C9 C5 C12 O3 108.8(3)
C9 C5 C12 O4 -69.5(3)
C10 C1 C2 N3 173.75(19)
C10 C1 C2 C14 -65.2(3)
C10 C1 C8 N7 -176.05(19)
C10 C1 C9 O5 58.8(2)
C10 C1 C9 C5 179.4(2)
C11 O2 C10 O1 -0.4(4)
C11 O2 C10 C1 179.4(2)
C12 C5 C6 N7 179.3(2)
C12 C5 C9 O5 -60.0(3)
C12 C5 C9 C1 -178.1(2)
C13 O4 C12 O3 -0.2(4)
C13 O4 C12 C5 178.0(2)
C14 N1 C18 C17 1.1(4)
C14 C15 C16 C17 0.2(4)
C15 C16 C17 C18 0.2(4)
C16 C17 C18 N1 -0.9(5)
C18 N1 C14 C2 -178.5(2)
C18 N1 C14 C15 -0.7(4)
C19 N2 C23 C22 1.5(4)
C19 C4 C5 C6 -50.0(3)
C19 C4 C5 C9 -172.1(2)
C19 C4 C5 C12 69.9(3)
C19 C20 C21 C22 1.7(5)
C20 C21 C22 C23 -1.2(5)
C21 C22 C23 N2 -0.4(5)
C23 N2 C19 C4 -178.4(2)
C23 N2 C19 C20 -0.9(4)
C24 N3 C2 C1 -169.0(2)
C24 N3 C2 C14 67.5(2)
C24 N3 C4 C5 165.4(2)
C24 N3 C4 C19 -72.6(2)
C25 N7 C6 C5 -173.8(2)
C25 N7 C8 C1 173.75(19)
C25 C26 C27 C28 -174.1(2)
C25 C31 C32 C33 -179.7(3)
C26 N4 C30 C29 1.2(4)
C26 C25 C31 N5 61.0(3)
C26 C25 C31 C32 -118.2(3)
C26 C27 C28 C29 -0.6(4)
C27 C28 C29 C30 0.7(4)
C28 C29 C30 N4 -1.1(4)
C30 N4 C26 C25 174.1(2)
C30 N4 C26 C27 -1.1(4)
C31 N5 C35 C34 1.4(5)
C31 C25 C26 N4 -88.0(3)
C31 C25 C26 C27 87.1(3)
C31 C32 C33 C34 0.2(5)
C32 C33 C34 C35 -0.6(6)
C33 C34 C35 N5 -0.2(6)
C35 N5 C31 C25 178.9(3)
C35 N5 C31 C32 -1.9(4)

loop_
_smtbx_masks_void_nr
_smtbx_masks_void_average_x
_smtbx_masks_void_average_y
_smtbx_masks_void_average_z
_smtbx_masks_void_volume
_smtbx_masks_void_count_electrons
1 -0.175 0.500 0.500 295.1 17.5
